data_4073242
loop_
_publ_author_name
'Corber\'an, Rosa'
'Sana\'u, Mercedes'
'Peris, Eduardo'

_publ_section_title
;
 &#x201C;Cp*Ir(III)&#x201D; Complexes with Hemicleaveable Ligands of the
 TypeN-Alkenyl Imidazolin-2-ylidene. Reactivity and Catalytic Properties
;
_journal_issue 14
_journal_name_full Organometallics
_journal_page_first 3492
_journal_paper_doi 10.1021/om070188w
_journal_volume 26
_journal_year 2007
_chemical_formula_sum 'C17 H25 Cl F6 Ir N2 P'
_chemical_formula_weight 630.01
_chemical_name_systematic
; 
 ? 
;
_space_group_IT_number 14
_symmetry_cell_setting monoclinic
_symmetry_space_group_name_Hall '-P 2ybc'
_symmetry_space_group_name_H-M 'P 1 21/c 1'
_atom_sites_solution_hydrogens geom
_atom_sites_solution_primary direct
_atom_sites_solution_secondary difmap
_audit_creation_method SHELXL-97
_cell_angle_alpha 90.00
_cell_angle_beta 103.6250(10)
_cell_angle_gamma 90.00
_cell_formula_units_Z 4
_cell_length_a 12.2517(7)
_cell_length_b 13.3636(7)
_cell_length_c 13.6072(7)
_cell_measurement_reflns_used 4240
_cell_measurement_temperature 273(2)
_cell_measurement_theta_max 30.45
_cell_measurement_theta_min 2.98
_cell_volume 2165.2(2)
_computing_cell_refinement 'Bruker SMART'
_computing_data_collection 'Bruker SMART'
_computing_data_reduction 'Bruker SAINT'
_computing_molecular_graphics 'Bruker SHELXTL'
_computing_publication_material 'Bruker SHELXTL'
_computing_structure_refinement 'Bruker SHELXTL'
_computing_structure_solution 'Bruker SHELXTL'
_diffrn_ambient_temperature 273(2)
_diffrn_measured_fraction_theta_full 0.951
_diffrn_measured_fraction_theta_max 0.951
_diffrn_measurement_device_type 'CCD area detector'
_diffrn_measurement_method 'phi and omega scans'
_diffrn_radiation_monochromator graphite
_diffrn_radiation_source 'fine-focus sealed tube'
_diffrn_radiation_type MoK\a
_diffrn_radiation_wavelength 0.71073
_diffrn_reflns_av_R_equivalents 0.0487
_diffrn_reflns_av_sigmaI/netI 0.0893
_diffrn_reflns_limit_h_max 17
_diffrn_reflns_limit_h_min -17
_diffrn_reflns_limit_k_max 19
_diffrn_reflns_limit_k_min -15
_diffrn_reflns_limit_l_max 18
_diffrn_reflns_limit_l_min -19
_diffrn_reflns_number 14069
_diffrn_reflns_theta_full 30.49
_diffrn_reflns_theta_max 30.49
_diffrn_reflns_theta_min 1.71
_exptl_absorpt_coefficient_mu 6.419
_exptl_absorpt_correction_type none
_exptl_crystal_colour yellow
_exptl_crystal_density_diffrn 1.933
_exptl_crystal_density_method 'not measured'
_exptl_crystal_description platelet
_exptl_crystal_F_000 1216
_exptl_crystal_size_max 0.25
_exptl_crystal_size_mid 0.15
_exptl_crystal_size_min 0.08
_refine_diff_density_max 3.008
_refine_diff_density_min -1.705
_refine_diff_density_rms 0.216
_refine_ls_extinction_method none
_refine_ls_goodness_of_fit_ref 1.043
_refine_ls_hydrogen_treatment constr
_refine_ls_matrix_type full
_refine_ls_number_parameters 259
_refine_ls_number_reflns 6270
_refine_ls_number_restraints 0
_refine_ls_restrained_S_all 1.043
_refine_ls_R_factor_all 0.0727
_refine_ls_R_factor_gt 0.0550
_refine_ls_shift/su_max 0.001
_refine_ls_shift/su_mean 0.000
_refine_ls_structure_factor_coef Fsqd
_refine_ls_weighting_details 'calc w=1/[\s^2^(Fo^2^)+(0.0624P)^2^+5.5667P] where P=(Fo^2^+2Fc^2^)/3'
_refine_ls_weighting_scheme calc
_refine_ls_wR_factor_gt 0.1420
_refine_ls_wR_factor_ref 0.1568
_reflns_number_gt 4793
_reflns_number_total 6270
_reflns_threshold_expression >2sigma(I)
_cod_data_source_file om070188w-file001.cif
_cod_data_source_block str809m
_cod_original_sg_symbol_H-M P2(1)/c
_cod_database_code 4073242

loop_
_symmetry_equiv_pos_as_xyz
'x, y, z'
'-x, y+1/2, -z+1/2'
'-x, -y, -z'
'x, -y-1/2, z-1/2'

loop_
_atom_site_label
_atom_site_type_symbol
_atom_site_fract_x
_atom_site_fract_y
_atom_site_fract_z
_atom_site_U_iso_or_equiv
_atom_site_adp_type
_atom_site_occupancy
_atom_site_symmetry_multiplicity
_atom_site_calc_flag
_atom_site_refinement_flags
Ir1 Ir 0.26955(2) 0.668424(19) 0.189460(18) 0.03575(11) Uani 1 1 d .
P1 P 0.2581(2) 0.1950(2) 0.0869(2) 0.0597(6) Uani 1 1 d .
N1 N 0.0409(5) 0.6094(5) 0.2387(5) 0.0506(15) Uani 1 1 d .
C1 C 0.1506(5) 0.5935(5) 0.2395(5) 0.0381(13) Uani 1 1 d .
F1 F 0.3347(8) 0.1142(7) 0.0598(10) 0.154(4) Uani 1 1 d .
N2 N 0.1742(6) 0.5038(5) 0.2862(5) 0.0493(14) Uani 1 1 d .
F2 F 0.1510(7) 0.1300(8) 0.0430(8) 0.139(4) Uani 1 1 d .
C2 C -0.0006(9) 0.5321(8) 0.2849(7) 0.069(3) Uani 1 1 d .
H2 H -0.0737 0.5263 0.2930 0.083 Uiso 1 1 calc R
C3 C 0.0831(10) 0.4661(7) 0.3165(8) 0.070(3) Uani 1 1 d .
H3 H 0.0799 0.4069 0.3517 0.084 Uiso 1 1 calc R
F3 F 0.1802(7) 0.2783(9) 0.1127(11) 0.171(5) Uani 1 1 d .
Cl1 Cl 0.2397(3) 0.80847(18) 0.29306(18) 0.0694(7) Uani 1 1 d .
F4 F 0.3635(5) 0.2640(5) 0.1319(7) 0.103(2) Uani 1 1 d .
C4 C 0.2828(9) 0.4596(7) 0.2939(8) 0.072(3) Uani 1 1 d .
H4A H 0.2766 0.4038 0.2472 0.087 Uiso 1 1 calc R
H4B H 0.3121 0.4345 0.3619 0.087 Uiso 1 1 calc R
C5 C 0.3631(9) 0.5389(9) 0.2687(8) 0.075(3) Uani 1 1 d .
F5 F 0.2432(10) 0.2452(9) -0.0182(8) 0.166(5) Uani 1 1 d .
F6 F 0.2699(10) 0.1464(12) 0.1891(7) 0.192(8) Uani 1 1 d .
C6 C 0.3891(9) 0.6270(13) 0.3277(9) 0.095(4) Uani 1 1 d .
H6A H 0.4647 0.6528 0.3361 0.114 Uiso 1 1 calc R
H6B H 0.3622 0.6297 0.3893 0.114 Uiso 1 1 calc R
C7 C -0.0234(9) 0.6989(10) 0.1979(10) 0.084(3) Uani 1 1 d .
H7A H 0.0243 0.7443 0.1726 0.126 Uiso 1 1 calc R
H7B H -0.0508 0.7311 0.2504 0.126 Uiso 1 1 calc R
H7C H -0.0856 0.6800 0.1439 0.126 Uiso 1 1 calc R
C11 C 0.2196(7) 0.7671(5) 0.0524(5) 0.0455(16) Uani 1 1 d .
C12 C 0.3442(7) 0.7700(6) 0.0915(6) 0.0467(16) Uani 1 1 d .
C13 C 0.3831(7) 0.6752(7) 0.0830(7) 0.054(2) Uani 1 1 d .
C14 C 0.2877(8) 0.6098(6) 0.0460(6) 0.0503(18) Uani 1 1 d .
C15 C 0.1905(6) 0.6679(5) 0.0228(5) 0.0407(15) Uani 1 1 d .
C16 C 0.1457(11) 0.8578(9) 0.0383(10) 0.086(4) Uani 1 1 d .
H16A H 0.1419 0.8861 -0.0273 0.129 Uiso 1 1 calc R
H16B H 0.1762 0.9064 0.0894 0.129 Uiso 1 1 calc R
H16C H 0.0717 0.8392 0.0437 0.129 Uiso 1 1 calc R
C17 C 0.4077(13) 0.8651(11) 0.1243(10) 0.100(5) Uani 1 1 d .
H17A H 0.4773 0.8497 0.1713 0.150 Uiso 1 1 calc R
H17B H 0.3635 0.9080 0.1562 0.150 Uiso 1 1 calc R
H17C H 0.4228 0.8983 0.0664 0.150 Uiso 1 1 calc R
C18 C 0.5057(10) 0.6473(13) 0.1048(13) 0.113(5) Uani 1 1 d .
H18A H 0.5314 0.6507 0.0434 0.170 Uiso 1 1 calc R
H18B H 0.5154 0.5805 0.1313 0.170 Uiso 1 1 calc R
H18C H 0.5483 0.6930 0.1534 0.170 Uiso 1 1 calc R
C19 C 0.2935(14) 0.5022(8) 0.0129(11) 0.106(5) Uani 1 1 d .
H19A H 0.2344 0.4644 0.0309 0.159 Uiso 1 1 calc R
H19B H 0.3648 0.4742 0.0459 0.159 Uiso 1 1 calc R
H19C H 0.2848 0.4998 -0.0590 0.159 Uiso 1 1 calc R
C20 C 0.0758(9) 0.6300(11) -0.0281(8) 0.086(4) Uani 1 1 d .
H20A H 0.0572 0.6513 -0.0974 0.128 Uiso 1 1 calc R
H20B H 0.0216 0.6562 0.0059 0.128 Uiso 1 1 calc R
H20C H 0.0753 0.5582 -0.0252 0.128 Uiso 1 1 calc R

loop_
_atom_site_aniso_label
_atom_site_aniso_U_11
_atom_site_aniso_U_22
_atom_site_aniso_U_33
_atom_site_aniso_U_23
_atom_site_aniso_U_13
_atom_site_aniso_U_12
Ir1 0.03404(16) 0.04559(17) 0.02892(15) 0.00197(9) 0.01002(10) 0.00063(9)
P1 0.0460(11) 0.0663(12) 0.0612(14) -0.0034(11) 0.0013(10) 0.0015(10)
N1 0.041(3) 0.068(4) 0.045(4) 0.007(3) 0.015(3) 0.000(3)
C1 0.038(3) 0.040(3) 0.038(3) 0.006(2) 0.012(3) 0.000(3)
F1 0.112(6) 0.101(6) 0.237(13) -0.049(7) 0.020(7) 0.043(5)
N2 0.066(4) 0.043(3) 0.043(3) 0.006(2) 0.021(3) -0.004(3)
F2 0.106(6) 0.144(7) 0.144(8) -0.018(6) -0.015(6) -0.063(6)
C2 0.066(6) 0.094(7) 0.051(5) -0.004(5) 0.022(4) -0.033(5)
C3 0.100(8) 0.058(5) 0.061(5) 0.002(4) 0.037(6) -0.030(5)
F3 0.082(5) 0.169(9) 0.259(14) -0.087(9) 0.033(7) 0.040(6)
Cl1 0.118(2) 0.0581(11) 0.0491(11) -0.0240(9) 0.0536(14) -0.0171(12)
F4 0.055(3) 0.096(5) 0.147(7) -0.020(4) 0.004(4) -0.014(3)
C4 0.089(7) 0.057(5) 0.076(6) 0.024(4) 0.029(6) 0.035(5)
C5 0.062(6) 0.099(7) 0.065(6) 0.035(5) 0.018(5) 0.042(5)
F5 0.181(11) 0.182(11) 0.117(7) 0.070(7) 0.001(7) -0.016(8)
F6 0.199(15) 0.242(14) 0.101(9) 0.070(8) -0.031(9) -0.086(10)
C6 0.050(5) 0.174(13) 0.051(6) 0.036(8) -0.008(5) 0.005(7)
C7 0.052(5) 0.119(8) 0.091(8) 0.042(7) 0.035(6) 0.031(6)
C11 0.057(4) 0.046(3) 0.039(4) 0.004(3) 0.021(3) 0.005(3)
C12 0.049(4) 0.054(4) 0.043(4) -0.002(3) 0.022(3) -0.013(3)
C13 0.035(4) 0.092(6) 0.041(4) 0.005(4) 0.021(3) 0.008(3)
C14 0.067(5) 0.049(4) 0.040(4) -0.002(3) 0.024(4) 0.000(3)
C15 0.042(4) 0.056(4) 0.026(3) 0.004(2) 0.013(3) -0.005(3)
C16 0.103(9) 0.079(6) 0.085(8) 0.033(6) 0.041(7) 0.038(7)
C17 0.127(11) 0.107(9) 0.078(8) -0.031(7) 0.046(8) -0.073(9)
C18 0.050(6) 0.197(15) 0.106(11) 0.024(10) 0.048(7) 0.030(8)
C19 0.178(14) 0.057(6) 0.097(9) -0.011(6) 0.059(9) 0.029(7)
C20 0.069(6) 0.138(10) 0.049(5) -0.010(6) 0.012(5) -0.051(7)

loop_
_atom_type_symbol
_atom_type_description
_atom_type_scat_dispersion_real
_atom_type_scat_dispersion_imag
_atom_type_scat_source
C C 0.0033 0.0016 'International Tables Vol C Tables 4.2.6.8 and 6.1.1.4'
H H 0.0000 0.0000 'International Tables Vol C Tables 4.2.6.8 and 6.1.1.4'
N N 0.0061 0.0033 'International Tables Vol C Tables 4.2.6.8 and 6.1.1.4'
Cl Cl 0.1484 0.1585 'International Tables Vol C Tables 4.2.6.8 and 6.1.1.4'
Ir Ir -1.4442 7.9887 'International Tables Vol C Tables 4.2.6.8 and 6.1.1.4'
P P 0.1023 0.0942 'International Tables Vol C Tables 4.2.6.8 and 6.1.1.4'
F F 0.0171 0.0103 'International Tables Vol C Tables 4.2.6.8 and 6.1.1.4'

loop_
_geom_angle_atom_site_label_1
_geom_angle_atom_site_label_2
_geom_angle_atom_site_label_3
_geom_angle
C1 Ir1 C14 111.2(3)
C1 Ir1 C6 88.5(4)
C14 Ir1 C6 119.9(5)
C1 Ir1 C5 77.2(3)
C14 Ir1 C5 90.3(4)
C6 Ir1 C5 37.8(5)
C1 Ir1 C13 148.2(3)
C14 Ir1 C13 38.5(3)
C6 Ir1 C13 100.2(4)
C5 Ir1 C13 91.0(3)
C1 Ir1 C12 158.5(3)
C14 Ir1 C12 62.6(3)
C6 Ir1 C12 112.6(4)
C5 Ir1 C12 121.8(3)
C13 Ir1 C12 35.6(3)
C1 Ir1 C15 99.5(3)
C14 Ir1 C15 36.8(3)
C6 Ir1 C15 156.7(5)
C5 Ir1 C15 122.7(4)
C13 Ir1 C15 62.1(3)
C12 Ir1 C15 62.7(3)
C1 Ir1 C11 119.7(3)
C14 Ir1 C11 61.9(3)
C6 Ir1 C11 150.0(4)
C5 Ir1 C11 150.7(3)
C13 Ir1 C11 61.8(3)
C12 Ir1 C11 38.9(3)
C15 Ir1 C11 36.5(2)
C1 Ir1 Cl1 88.1(2)
C14 Ir1 Cl1 150.1(2)
C6 Ir1 Cl1 81.7(5)
C5 Ir1 Cl1 116.9(3)
C13 Ir1 Cl1 123.3(2)
C12 Ir1 Cl1 91.0(2)
C15 Ir1 Cl1 120.11(19)
C11 Ir1 Cl1 88.88(19)
F6 P1 F1 89.3(8)
F6 P1 F3 91.7(9)
F1 P1 F3 178.9(8)
F6 P1 F2 90.1(6)
F1 P1 F2 91.3(6)
F3 P1 F2 88.8(6)
F6 P1 F5 178.7(7)
F1 P1 F5 91.6(7)
F3 P1 F5 87.4(8)
F2 P1 F5 89.0(6)
F6 P1 F4 90.1(5)
F1 P1 F4 90.8(5)
F3 P1 F4 89.1(5)
F2 P1 F4 177.9(6)
F5 P1 F4 90.7(6)
C1 N1 C2 110.6(7)
C1 N1 C7 124.9(7)
C2 N1 C7 124.4(8)
N2 C1 N1 104.1(6)
N2 C1 Ir1 120.4(5)
N1 C1 Ir1 135.5(5)
C1 N2 C3 111.5(7)
C1 N2 C4 119.3(7)
C3 N2 C4 129.1(8)
C3 C2 N1 107.7(8)
C2 C3 N2 106.0(8)
N2 C4 C5 109.2(7)
C6 C5 C4 121.1(10)
C6 C5 Ir1 69.4(6)
C4 C5 Ir1 111.3(6)
C5 C6 Ir1 72.8(5)
C15 C11 C12 107.2(6)
C15 C11 C16 128.4(9)
C12 C11 C16 124.1(8)
C15 C11 Ir1 71.7(4)
C12 C11 Ir1 70.4(4)
C16 C11 Ir1 128.3(6)
C13 C12 C11 107.0(7)
C13 C12 C17 130.0(10)
C11 C12 C17 122.8(10)
C13 C12 Ir1 71.8(4)
C11 C12 Ir1 70.7(4)
C17 C12 Ir1 126.2(6)
C12 C13 C14 108.6(7)
C12 C13 C18 124.3(10)
C14 C13 C18 127.0(10)
C12 C13 Ir1 72.6(4)
C14 C13 Ir1 68.1(4)
C18 C13 Ir1 127.3(8)
C15 C14 C13 108.5(7)
C15 C14 C19 124.0(9)
C13 C14 C19 125.9(9)
C15 C14 Ir1 74.8(4)
C13 C14 Ir1 73.4(4)
C19 C14 Ir1 129.3(7)
C14 C15 C11 108.3(7)
C14 C15 C20 125.0(9)
C11 C15 C20 126.7(9)
C14 C15 Ir1 68.4(4)
C11 C15 Ir1 71.8(4)
C20 C15 Ir1 126.9(6)

loop_
_geom_bond_atom_site_label_1
_geom_bond_atom_site_label_2
_geom_bond_distance
Ir1 C1 2.014(6)
Ir1 C14 2.164(7)
Ir1 C6 2.166(9)
Ir1 C5 2.211(8)
Ir1 C13 2.234(8)
Ir1 C12 2.244(7)
Ir1 C15 2.247(7)
Ir1 C11 2.248(7)
Ir1 Cl1 2.4221(19)
P1 F6 1.510(9)
P1 F1 1.532(8)
P1 F3 1.560(8)
P1 F2 1.569(7)
P1 F5 1.551(10)
P1 F4 1.587(7)
N1 C1 1.359(9)
N1 C2 1.368(12)
N1 C7 1.468(12)
C1 N2 1.355(8)
N2 C3 1.374(11)
N2 C4 1.438(12)
C2 C3 1.344(15)
C4 C5 1.538(16)
C5 C6 1.418(19)
C11 C15 1.407(10)
C11 C12 1.494(11)
C11 C16 1.498(12)
C12 C13 1.368(11)
C12 C17 1.502(13)
C13 C14 1.451(12)
C13 C18 1.508(13)
C14 C15 1.394(11)
C14 C19 1.513(12)
C15 C20 1.501(12)

loop_
_geom_torsion_atom_site_label_1
_geom_torsion_atom_site_label_2
_geom_torsion_atom_site_label_3
_geom_torsion_atom_site_label_4
_geom_torsion
C2 N1 C1 N2 0.7(9)
C7 N1 C1 N2 178.4(10)
C2 N1 C1 Ir1 -179.8(7)
C7 N1 C1 Ir1 -2.1(14)
C14 Ir1 C1 N2 80.3(6)
C6 Ir1 C1 N2 -41.4(7)
C5 Ir1 C1 N2 -5.0(6)
C13 Ir1 C1 N2 65.7(8)
C12 Ir1 C1 N2 149.0(7)
C15 Ir1 C1 N2 116.6(6)
C11 Ir1 C1 N2 149.2(5)
Cl1 Ir1 C1 N2 -123.2(6)
C14 Ir1 C1 N1 -99.2(8)
C6 Ir1 C1 N1 139.1(9)
C5 Ir1 C1 N1 175.6(9)
C13 Ir1 C1 N1 -113.7(8)
C12 Ir1 C1 N1 -30.5(13)
C15 Ir1 C1 N1 -62.8(8)
C11 Ir1 C1 N1 -30.2(9)
Cl1 Ir1 C1 N1 57.4(8)
N1 C1 N2 C3 -1.7(9)
Ir1 C1 N2 C3 178.7(6)
N1 C1 N2 C4 175.6(8)
Ir1 C1 N2 C4 -4.0(10)
C1 N1 C2 C3 0.5(11)
C7 N1 C2 C3 -177.2(10)
N1 C2 C3 N2 -1.5(11)
C1 N2 C3 C2 2.1(10)
C4 N2 C3 C2 -174.9(9)
C1 N2 C4 C5 14.2(12)
C3 N2 C4 C5 -169.0(9)
N2 C4 C5 C6 61.2(12)
N2 C4 C5 Ir1 -16.9(11)
C1 Ir1 C5 C6 -104.4(7)
C14 Ir1 C5 C6 143.9(7)
C13 Ir1 C5 C6 105.4(7)
C12 Ir1 C5 C6 86.5(7)
C15 Ir1 C5 C6 162.3(6)
C11 Ir1 C5 C6 126.2(9)
Cl1 Ir1 C5 C6 -23.2(7)
C1 Ir1 C5 C4 12.0(7)
C14 Ir1 C5 C4 -99.7(8)
C6 Ir1 C5 C4 116.4(11)
C13 Ir1 C5 C4 -138.2(8)
C12 Ir1 C5 C4 -157.1(7)
C15 Ir1 C5 C4 -81.2(8)
C11 Ir1 C5 C4 -117.3(8)
Cl1 Ir1 C5 C4 93.2(8)
C4 C5 C6 Ir1 -103.1(8)
C1 Ir1 C6 C5 70.9(7)
C14 Ir1 C6 C5 -42.9(8)
C13 Ir1 C6 C5 -78.4(7)
C12 Ir1 C6 C5 -113.2(6)
C15 Ir1 C6 C5 -40.2(14)
C11 Ir1 C6 C5 -127.8(8)
Cl1 Ir1 C6 C5 159.2(7)
C1 Ir1 C11 C15 -63.3(5)
C14 Ir1 C11 C15 36.4(5)
C6 Ir1 C11 C15 138.4(10)
C5 Ir1 C11 C15 56.4(10)
C13 Ir1 C11 C15 80.3(5)
C12 Ir1 C11 C15 116.6(6)
Cl1 Ir1 C11 C15 -150.5(4)
C1 Ir1 C11 C12 -179.9(4)
C14 Ir1 C11 C12 -80.2(5)
C6 Ir1 C11 C12 21.8(11)
C5 Ir1 C11 C12 -60.1(9)
C13 Ir1 C11 C12 -36.3(4)
C15 Ir1 C11 C12 -116.6(6)
Cl1 Ir1 C11 C12 93.0(4)
C1 Ir1 C11 C16 61.6(10)
C14 Ir1 C11 C16 161.3(10)
C6 Ir1 C11 C16 -96.7(13)
C5 Ir1 C11 C16 -178.7(11)
C13 Ir1 C11 C16 -154.8(11)
C12 Ir1 C11 C16 -118.5(11)
C15 Ir1 C11 C16 124.9(11)
Cl1 Ir1 C11 C16 -25.6(10)
C15 C11 C12 C13 0.4(8)
C16 C11 C12 C13 -173.3(8)
Ir1 C11 C12 C13 63.1(5)
C15 C11 C12 C17 176.1(8)
C16 C11 C12 C17 2.4(12)
Ir1 C11 C12 C17 -121.2(8)
C15 C11 C12 Ir1 -62.7(5)
C16 C11 C12 Ir1 123.6(8)
C1 Ir1 C12 C13 -115.9(8)
C14 Ir1 C12 C13 -37.8(5)
C6 Ir1 C12 C13 75.4(7)
C5 Ir1 C12 C13 33.9(7)
C15 Ir1 C12 C13 -79.4(5)
C11 Ir1 C12 C13 -116.2(7)
Cl1 Ir1 C12 C13 156.8(5)
C1 Ir1 C12 C11 0.3(10)
C14 Ir1 C12 C11 78.4(5)
C6 Ir1 C12 C11 -168.4(6)
C5 Ir1 C12 C11 150.1(5)
C13 Ir1 C12 C11 116.2(7)
C15 Ir1 C12 C11 36.8(4)
Cl1 Ir1 C12 C11 -87.0(4)
C1 Ir1 C12 C17 117.4(12)
C14 Ir1 C12 C17 -164.5(12)
C6 Ir1 C12 C17 -51.3(12)
C5 Ir1 C12 C17 -92.8(11)
C13 Ir1 C12 C17 -126.7(13)
C15 Ir1 C12 C17 153.8(12)
C11 Ir1 C12 C17 117.1(12)
Cl1 Ir1 C12 C17 30.1(11)
C11 C12 C13 C14 -3.5(9)
C17 C12 C13 C14 -178.8(9)
Ir1 C12 C13 C14 58.8(6)
C11 C12 C13 C18 173.9(9)
C17 C12 C13 C18 -1.4(16)
Ir1 C12 C13 C18 -123.7(10)
C11 C12 C13 Ir1 -62.4(5)
C17 C12 C13 Ir1 122.4(10)
C1 Ir1 C13 C12 141.3(6)
C14 Ir1 C13 C12 119.1(7)
C6 Ir1 C13 C12 -114.8(7)
C5 Ir1 C13 C12 -151.7(6)
C15 Ir1 C13 C12 81.3(5)
C11 Ir1 C13 C12 39.7(5)
Cl1 Ir1 C13 C12 -28.1(6)
C1 Ir1 C13 C14 22.2(8)
C6 Ir1 C13 C14 126.1(6)
C5 Ir1 C13 C14 89.2(6)
C12 Ir1 C13 C14 -119.1(7)
C15 Ir1 C13 C14 -37.9(4)
C11 Ir1 C13 C14 -79.4(5)
Cl1 Ir1 C13 C14 -147.2(4)
C1 Ir1 C13 C18 -98.5(11)
C14 Ir1 C13 C18 -120.7(12)
C6 Ir1 C13 C18 5.4(12)
C5 Ir1 C13 C18 -31.5(11)
C12 Ir1 C13 C18 120.2(12)
C15 Ir1 C13 C18 -158.5(11)
C11 Ir1 C13 C18 159.9(12)
Cl1 Ir1 C13 C18 92.1(11)
C12 C13 C14 C15 5.6(9)
C18 C13 C14 C15 -171.8(10)
Ir1 C13 C14 C15 67.2(5)
C12 C13 C14 C19 171.5(9)
C18 C13 C14 C19 -5.9(16)
Ir1 C13 C14 C19 -126.9(10)
C12 C13 C14 Ir1 -61.6(6)
C18 C13 C14 Ir1 121.0(10)
C1 Ir1 C14 C15 77.2(5)
C6 Ir1 C14 C15 178.2(6)
C5 Ir1 C14 C15 153.6(5)
C13 Ir1 C14 C15 -115.1(6)
C12 Ir1 C14 C15 -80.2(5)
C11 Ir1 C14 C15 -36.1(4)
Cl1 Ir1 C14 C15 -49.9(7)
C1 Ir1 C14 C13 -167.7(4)
C6 Ir1 C14 C13 -66.6(7)
C5 Ir1 C14 C13 -91.3(6)
C12 Ir1 C14 C13 34.9(5)
C15 Ir1 C14 C13 115.1(6)
C11 Ir1 C14 C13 79.1(5)
Cl1 Ir1 C14 C13 65.2(7)
C1 Ir1 C14 C19 -44.6(11)
C6 Ir1 C14 C19 56.4(12)
C5 Ir1 C14 C19 31.8(11)
C13 Ir1 C14 C19 123.1(12)
C12 Ir1 C14 C19 158.0(11)
C15 Ir1 C14 C19 -121.8(12)
C11 Ir1 C14 C19 -157.9(11)
Cl1 Ir1 C14 C19 -171.7(9)
C13 C14 C15 C11 -5.3(9)
C19 C14 C15 C11 -171.5(9)
Ir1 C14 C15 C11 61.0(5)
C13 C14 C15 C20 173.1(8)
C19 C14 C15 C20 6.8(13)
Ir1 C14 C15 C20 -120.7(8)
C13 C14 C15 Ir1 -66.2(5)
C19 C14 C15 Ir1 127.6(9)
C12 C11 C15 C14 3.1(8)
C16 C11 C15 C14 176.4(8)
Ir1 C11 C15 C14 -58.8(5)
C12 C11 C15 C20 -175.2(7)
C16 C11 C15 C20 -1.9(13)
Ir1 C11 C15 C20 122.9(8)
C12 C11 C15 Ir1 61.9(5)
C16 C11 C15 Ir1 -124.8(9)
C1 Ir1 C15 C14 -112.8(5)
C6 Ir1 C15 C14 -3.9(12)
C5 Ir1 C15 C14 -31.9(6)
C13 Ir1 C15 C14 39.6(5)
C12 Ir1 C15 C14 80.0(5)
C11 Ir1 C15 C14 119.1(6)
Cl1 Ir1 C15 C14 153.8(4)
C1 Ir1 C15 C11 128.1(4)
C14 Ir1 C15 C11 -119.1(6)
C6 Ir1 C15 C11 -123.0(11)
C5 Ir1 C15 C11 -151.0(5)
C13 Ir1 C15 C11 -79.5(5)
C12 Ir1 C15 C11 -39.2(4)
Cl1 Ir1 C15 C11 34.7(5)
C1 Ir1 C15 C20 5.5(9)
C14 Ir1 C15 C20 118.3(10)
C6 Ir1 C15 C20 114.4(13)
C5 Ir1 C15 C20 86.4(10)
C13 Ir1 C15 C20 157.9(10)
C12 Ir1 C15 C20 -161.8(10)
C11 Ir1 C15 C20 -122.6(11)
Cl1 Ir1 C15 C20 -87.9(9)
